data_1567679
loop_
_publ_author_name
'Mahawar, Pritam'
'Shukla, Pratima'
'Chandra Joshi, Prakash'
'Singh, Dharmendra'
'Kumar, Hemant'
'Mukherjee, Goutam'
'Nagendran, Selvarajan'

_publ_section_title
;
 Air and water stable germacarbonyl compounds
;
_journal_issue 42
_journal_name_full 'Chemical Science'
_journal_page_first 12382
_journal_page_last 12388
_journal_paper_doi 10.1039/D2SC01869A
_journal_volume 13
_journal_year 2022
_chemical_formula_moiety 'C78 H98 Cu2 Ge2 I2 N6 Se2 Si4'
_chemical_formula_sum 'C78 H98 Cu2 Ge2 I2 N6 Se2 Si4'
_chemical_formula_weight 1916.02
_chemical_name_systematic (DPMGe(Se)N(TMS)2CuI)2
_space_group_crystal_system monoclinic
_space_group_IT_number 14
_space_group_name_Hall '-P 2ybc'
_space_group_name_H-M_alt 'P 1 21/c 1'
_atom_sites_solution_hydrogens geom
_audit_creation_date 2021-06-26
_audit_creation_method
;
Olex2 1.3
(compiled 2020.11.12 svn.r5f609507 for OlexSys, GUI svn.r6272)
;
_audit_update_record
;
2021-10-21 deposited with the CCDC.	2022-09-01 downloaded from the CCDC.
;
_cell_angle_alpha 90
_cell_angle_beta 90.032(2)
_cell_angle_gamma 90
_cell_formula_units_Z 2
_cell_length_a 13.7954(7)
_cell_length_b 12.2314(6)
_cell_length_c 23.9124(12)
_cell_measurement_reflns_used 9748
_cell_measurement_temperature 100(2)
_cell_measurement_theta_max 28.19
_cell_measurement_theta_min 2.22
_cell_volume 4034.9(3)
_computing_cell_refinement 'Bruker SAINT'
_computing_data_collection 'Bruker APEX2'
_computing_data_reduction 'Bruker SAINT'
_computing_molecular_graphics 'Olex2 1.3 (Dolomanov et al., 2009)'
_computing_publication_material 'Olex2 1.3 (Dolomanov et al., 2009)'
_computing_structure_refinement 'SHELXL-2014 (Sheldrick 2014)'
_computing_structure_solution 'SHELXS-97 (Sheldrick 2008)'
_diffrn_ambient_temperature 100(2)
_diffrn_measured_fraction_theta_full 1.000
_diffrn_measured_fraction_theta_max 0.997
_diffrn_measurement_device_type 'Bruker APEX-II CCD'
_diffrn_measurement_method '\f and \w scans'
_diffrn_radiation_type MoK\a
_diffrn_radiation_wavelength 0.71073
_diffrn_reflns_av_R_equivalents 0.0535
_diffrn_reflns_av_unetI/netI 0.0229
_diffrn_reflns_Laue_measured_fraction_full 1.000
_diffrn_reflns_Laue_measured_fraction_max 0.997
_diffrn_reflns_limit_h_max 17
_diffrn_reflns_limit_h_min -17
_diffrn_reflns_limit_k_max 15
_diffrn_reflns_limit_k_min -15
_diffrn_reflns_limit_l_max 29
_diffrn_reflns_limit_l_min -29
_diffrn_reflns_number 106855
_diffrn_reflns_point_group_measured_fraction_full 1.000
_diffrn_reflns_point_group_measured_fraction_max 0.997
_diffrn_reflns_theta_full 25.242
_diffrn_reflns_theta_max 26.454
_diffrn_reflns_theta_min 1.476
_exptl_absorpt_coefficient_mu 3.029
_exptl_absorpt_correction_type multi-scan
_exptl_crystal_colour red
_exptl_crystal_colour_primary red
_exptl_crystal_density_diffrn 1.577
_exptl_crystal_description block
_exptl_crystal_F_000 1920
_exptl_crystal_size_max 0.19
_exptl_crystal_size_mid 0.16
_exptl_crystal_size_min 0.14
_exptl_transmission_factor_max 0.654
_exptl_transmission_factor_min 0.568
_refine_diff_density_max 0.440
_refine_diff_density_min -1.700
_refine_diff_density_rms 0.103
_refine_ls_extinction_method none
_refine_ls_goodness_of_fit_ref 1.039
_refine_ls_hydrogen_treatment constr
_refine_ls_matrix_type full
_refine_ls_number_parameters 445
_refine_ls_number_reflns 8305
_refine_ls_number_restraints 0
_refine_ls_restrained_S_all 1.039
_refine_ls_R_factor_all 0.0369
_refine_ls_R_factor_gt 0.0316
_refine_ls_shift/su_max 0.002
_refine_ls_shift/su_mean 0.000
_refine_ls_structure_factor_coef Fsqd
_refine_ls_weighting_details 'w=1/[\s^2^(Fo^2^)+(0.1000P)^2^+0.4471P] where P=(Fo^2^+2Fc^2^)/3'
_refine_ls_weighting_scheme calc
_refine_ls_wR_factor_gt 0.1179
_refine_ls_wR_factor_ref 0.1244
_reflns_Friedel_coverage 0.000
_reflns_number_gt 7474
_reflns_number_total 8305
_reflns_threshold_expression 'I > 2\s(I)'
_cod_data_source_file d2sc01869a2.cif
_cod_data_source_block PM403_0ma_a
_cod_depositor_comments 'Adding full bibliography for 1567676--1567686.cif.'
_cod_database_code 1567679
_shelx_shelxl_version_number 2014/7
_shelx_space_group_comment
;
The symmetry employed for this shelxl refinement is uniquely defined
by the following loop, which should always be used as a source of
symmetry information in preference to the above space-group names.
They are only intended as comments.
;
_olex2_refinement_description
;
1.a Aromatic/amide H refined with riding coordinates:
 C30(H30), C13(H13), C7(H7), C14(H14), C19(H19), C5(H5), C9(H9), C3(H3),
 C28(H28), C10(H10), C4(H4), C21(H21), C6(H6)
1.b Idealised Me refined as rotating group:
 C37(H37A,H37B,H37C), C38(H38A,H38B,H38C), C39(H39A,H39B,H39C), C34(H34A,H34B,
 H34C), C32(H32A,H32B,H32C), C33(H33A,H33B,H33C), C23(H23A,H23B,H23C), C36(H36A,
 H36B,H36C), C27(H27A,H27B,H27C), C18(H18A,H18B,H18C), C35(H35A,H35B,H35C),
 C24(H24A,H24B,H24C)
;
_olex2_submission_special_instructions 'No special instructions were received'

loop_
_space_group_symop_operation_xyz
'x, y, z'
'-x, y+1/2, -z+1/2'
'-x, -y, -z'
'x, -y-1/2, z-1/2'

loop_
_atom_site_label
_atom_site_type_symbol
_atom_site_fract_x
_atom_site_fract_y
_atom_site_fract_z
_atom_site_U_iso_or_equiv
_atom_site_adp_type
_atom_site_occupancy
_atom_site_site_symmetry_order
_atom_site_calc_flag
_atom_site_refinement_flags_posn
_atom_site_refinement_flags_adp
_atom_site_refinement_flags_occupancy
_atom_site_disorder_assembly
_atom_site_disorder_group
I1 I 0.44717(2) 0.33899(2) 0.53448(2) 0.02565(9) Uani 1 1 d . . . . .
Se1 Se 0.37307(2) 0.49036(2) 0.36791(2) 0.01664(10) Uani 1 1 d . . . . .
Ge1 Ge 0.28547(2) 0.33679(2) 0.36696(2) 0.01285(10) Uani 1 1 d . . . . .
Cu1 Cu 0.44819(3) 0.48205(3) 0.45599(2) 0.02167(12) Uani 1 1 d . . . . .
Si1 Si 0.11724(6) 0.21181(7) 0.29899(3) 0.01611(18) Uani 1 1 d . . . . .
Si2 Si 0.23280(6) 0.39430(7) 0.24442(3) 0.01547(18) Uani 1 1 d . . . . .
N1 N 0.20707(18) 0.33051(19) 0.43363(10) 0.0129(5) Uani 1 1 d . . . . .
N2 N 0.35443(18) 0.2031(2) 0.38300(10) 0.0155(5) Uani 1 1 d . . . . .
N3 N 0.21166(19) 0.3087(2) 0.30381(10) 0.0155(5) Uani 1 1 d . . . . .
C1 C 0.2580(2) 0.1463(2) 0.46535(13) 0.0168(6) Uani 1 1 d . . . . .
C8 C 0.2039(2) 0.2418(2) 0.47121(12) 0.0157(6) Uani 1 1 d . . . . .
C12 C 0.3250(2) 0.1260(3) 0.42349(12) 0.0164(6) Uani 1 1 d . . . . .
C25 C 0.1358(2) 0.5236(2) 0.43394(12) 0.0166(6) Uani 1 1 d . . . . .
C30 C 0.0449(2) 0.6533(2) 0.37943(13) 0.0186(7) Uani 1 1 d . . . . .
H30 H -0.0038 0.6680 0.3523 0.022 Uiso 1 1 calc R U . . .
C37 C 0.0037(2) 0.2718(3) 0.26792(13) 0.0209(7) Uani 1 1 d . . . . .
H37A H -0.0477 0.2722 0.2962 0.031 Uiso 1 1 calc R U . . .
H37B H -0.0168 0.2275 0.2359 0.031 Uiso 1 1 calc R U . . .
H37C H 0.0166 0.3468 0.2556 0.031 Uiso 1 1 calc R U . . .
C38 C 0.0786(3) 0.1546(3) 0.36796(14) 0.0225(7) Uani 1 1 d . . . . .
H38A H 0.1328 0.1147 0.3849 0.034 Uiso 1 1 calc R U . . .
H38B H 0.0239 0.1046 0.3624 0.034 Uiso 1 1 calc R U . . .
H38C H 0.0588 0.2144 0.3927 0.034 Uiso 1 1 calc R U . . .
C2 C 0.2406(2) 0.0588(3) 0.50780(12) 0.0172(6) Uani 1 1 d . . . . .
C15 C 0.4270(2) 0.1555(2) 0.35198(14) 0.0193(7) Uani 1 1 d . . . . .
C11 C 0.1503(2) 0.4110(3) 0.45561(13) 0.0184(6) Uani 1 1 d . . . . .
C16 C 0.4891(2) 0.2077(2) 0.30895(13) 0.0181(6) Uani 1 1 d . . . . .
C31 C 0.0624(2) 0.5456(3) 0.39488(12) 0.0190(6) Uani 1 1 d . . . . .
C13 C 0.3796(2) 0.0301(3) 0.41471(14) 0.0218(7) Uani 1 1 d . . . . .
H13 H 0.3745 -0.0357 0.4356 0.026 Uiso 1 1 calc R U . . .
C22 C 0.5684(2) 0.2719(3) 0.32606(14) 0.0211(7) Uani 1 1 d . . . . .
C7 C 0.1497(2) 0.0099(3) 0.51173(14) 0.0227(7) Uani 1 1 d . . . . .
H7 H 0.0985 0.0335 0.4880 0.027 Uiso 1 1 calc R U . . .
C26 C 0.1856(2) 0.6104(3) 0.45977(13) 0.0199(7) Uani 1 1 d . . . . .
C29 C 0.0964(2) 0.7405(3) 0.40247(13) 0.0206(6) Uani 1 1 d . . . . .
C17 C 0.4795(2) 0.1780(3) 0.25225(14) 0.0213(7) Uani 1 1 d . . . . .
C39 C 0.1492(2) 0.0870(3) 0.25758(14) 0.0224(7) Uani 1 1 d . . . . .
H39A H 0.1670 0.1084 0.2195 0.034 Uiso 1 1 calc R U . . .
H39B H 0.0932 0.0377 0.2563 0.034 Uiso 1 1 calc R U . . .
H39C H 0.2040 0.0496 0.2753 0.034 Uiso 1 1 calc R U . . .
C14 C 0.4412(2) 0.0481(3) 0.37072(14) 0.0241(7) Uani 1 1 d . . . . .
H14 H 0.4858 -0.0031 0.3556 0.029 Uiso 1 1 calc R U . . .
C19 C 0.5479(3) 0.2157(3) 0.21374(14) 0.0245(7) Uani 1 1 d . . . . .
H19 H 0.5395 0.1986 0.1753 0.029 Uiso 1 1 calc R U . . .
C5 C 0.2066(3) -0.1059(3) 0.58567(14) 0.0271(8) Uani 1 1 d . . . . .
H5 H 0.1951 -0.1623 0.6122 0.033 Uiso 1 1 calc R U . . .
C9 C 0.1423(2) 0.2700(3) 0.51581(13) 0.0221(7) Uani 1 1 d . . . . .
H9 H 0.1266 0.2251 0.5469 0.026 Uiso 1 1 calc R U . . .
C34 C 0.3626(2) 0.4235(3) 0.22834(13) 0.0208(7) Uani 1 1 d . . . . .
H34A H 0.4042 0.3771 0.2516 0.031 Uiso 1 1 calc R U . . .
H34B H 0.3766 0.5006 0.2362 0.031 Uiso 1 1 calc R U . . .
H34C H 0.3752 0.4083 0.1888 0.031 Uiso 1 1 calc R U . . .
C32 C 0.0010(3) 0.4548(3) 0.37220(14) 0.0255(7) Uani 1 1 d . . . . .
H32A H 0.0422 0.4023 0.3524 0.038 Uiso 1 1 calc R U . . .
H32B H -0.0471 0.4850 0.3463 0.038 Uiso 1 1 calc R U . . .
H32C H -0.0322 0.4179 0.4031 0.038 Uiso 1 1 calc R U . . .
C3 C 0.3144(3) 0.0246(3) 0.54387(14) 0.0227(7) Uani 1 1 d . . . . .
H3 H 0.3767 0.0572 0.5416 0.027 Uiso 1 1 calc R U . . .
C28 C 0.1661(2) 0.7162(3) 0.44278(14) 0.0225(7) Uani 1 1 d . . . . .
H28 H 0.2015 0.7746 0.4592 0.027 Uiso 1 1 calc R U . . .
C33 C 0.0763(3) 0.8561(3) 0.38543(15) 0.0269(8) Uani 1 1 d . . . . .
H33A H 0.0208 0.8841 0.4066 0.040 Uiso 1 1 calc R U . . .
H33B H 0.0616 0.8585 0.3454 0.040 Uiso 1 1 calc R U . . .
H33C H 0.1334 0.9013 0.3932 0.040 Uiso 1 1 calc R U . . .
C10 C 0.1089(3) 0.3744(3) 0.50612(14) 0.0256(7) Uani 1 1 d . . . . .
H10 H 0.0658 0.4146 0.5293 0.031 Uiso 1 1 calc R U . . .
C23 C 0.5852(3) 0.3041(3) 0.38633(15) 0.0258(7) Uani 1 1 d . . . . .
H23A H 0.6538 0.2941 0.3957 0.039 Uiso 1 1 calc R U . . .
H23B H 0.5454 0.2580 0.4108 0.039 Uiso 1 1 calc R U . . .
H23C H 0.5673 0.3809 0.3916 0.039 Uiso 1 1 calc R U . . .
C4 C 0.2970(3) -0.0563(3) 0.58265(15) 0.0282(8) Uani 1 1 d . . . . .
H4 H 0.3471 -0.0783 0.6075 0.034 Uiso 1 1 calc R U . . .
C36 C 0.1879(3) 0.3252(3) 0.17910(14) 0.0258(7) Uani 1 1 d . . . . .
H36A H 0.2281 0.2609 0.1713 0.039 Uiso 1 1 calc R U . . .
H36B H 0.1917 0.3763 0.1476 0.039 Uiso 1 1 calc R U . . .
H36C H 0.1204 0.3023 0.1844 0.039 Uiso 1 1 calc R U . . .
C21 C 0.6360(2) 0.3050(3) 0.28605(16) 0.0254(7) Uani 1 1 d . . . . .
H21 H 0.6898 0.3479 0.2975 0.030 Uiso 1 1 calc R U . . .
C6 C 0.1338(3) -0.0731(3) 0.55016(14) 0.0271(8) Uani 1 1 d . . . . .
H6 H 0.0721 -0.1075 0.5520 0.033 Uiso 1 1 calc R U . . .
C20 C 0.6269(3) 0.2769(3) 0.22969(15) 0.0265(7) Uani 1 1 d . . . . .
C27 C 0.2563(3) 0.5919(3) 0.50735(15) 0.0298(8) Uani 1 1 d . . . . .
H27A H 0.3119 0.6410 0.5030 0.045 Uiso 1 1 calc R U . . .
H27B H 0.2787 0.5159 0.5067 0.045 Uiso 1 1 calc R U . . .
H27C H 0.2241 0.6069 0.5430 0.045 Uiso 1 1 calc R U . . .
C18 C 0.3974(3) 0.1063(3) 0.23273(15) 0.0289(8) Uani 1 1 d . . . . .
H18A H 0.4026 0.0343 0.2505 0.043 Uiso 1 1 calc R U . . .
H18B H 0.4006 0.0980 0.1920 0.043 Uiso 1 1 calc R U . . .
H18C H 0.3354 0.1399 0.2430 0.043 Uiso 1 1 calc R U . . .
C35 C 0.1676(3) 0.5271(3) 0.25315(15) 0.0247(7) Uani 1 1 d . . . . .
H35A H 0.0979 0.5134 0.2565 0.037 Uiso 1 1 calc R U . . .
H35B H 0.1799 0.5737 0.2206 0.037 Uiso 1 1 calc R U . . .
H35C H 0.1910 0.5639 0.2870 0.037 Uiso 1 1 calc R U . . .
C24 C 0.7030(3) 0.3108(3) 0.18778(19) 0.0402(10) Uani 1 1 d . . . . .
H24A H 0.7065 0.2564 0.1578 0.060 Uiso 1 1 calc R U . . .
H24B H 0.7661 0.3161 0.2064 0.060 Uiso 1 1 calc R U . . .
H24C H 0.6858 0.3821 0.1719 0.060 Uiso 1 1 calc R U . . .

loop_
_atom_site_aniso_label
_atom_site_aniso_U_11
_atom_site_aniso_U_22
_atom_site_aniso_U_33
_atom_site_aniso_U_23
_atom_site_aniso_U_13
_atom_site_aniso_U_12
I1 0.03092(16) 0.02178(15) 0.02424(14) 0.00197(8) -0.00658(10) -0.00686(8)
Se1 0.02049(18) 0.01271(16) 0.01671(17) 0.00006(11) -0.00037(13) -0.00291(11)
Ge1 0.01559(18) 0.01083(18) 0.01215(17) -0.00007(11) 0.00119(13) -0.00013(11)
Cu1 0.0238(2) 0.0216(2) 0.0196(2) -0.00252(15) -0.00389(16) -0.00084(16)
Si1 0.0184(4) 0.0136(4) 0.0163(4) 0.0006(3) 0.0003(3) -0.0027(3)
Si2 0.0188(4) 0.0147(4) 0.0129(4) 0.0009(3) 0.0005(3) -0.0024(3)
N1 0.0165(12) 0.0096(12) 0.0128(12) 0.0003(9) 0.0011(10) 0.0021(9)
N2 0.0172(13) 0.0151(13) 0.0140(12) 0.0022(10) 0.0040(10) 0.0029(10)
N3 0.0213(13) 0.0121(12) 0.0130(12) -0.0004(10) 0.0017(10) -0.0004(10)
C1 0.0201(15) 0.0148(14) 0.0154(14) 0.0014(11) -0.0023(12) -0.0007(12)
C8 0.0189(15) 0.0141(14) 0.0140(13) 0.0008(11) 0.0004(11) 0.0016(12)
C12 0.0186(15) 0.0131(14) 0.0176(14) 0.0011(12) 0.0014(12) -0.0013(12)
C25 0.0202(15) 0.0153(15) 0.0144(14) 0.0034(11) 0.0061(12) 0.0050(12)
C30 0.0227(16) 0.0180(16) 0.0152(15) 0.0018(11) 0.0009(12) 0.0032(12)
C37 0.0192(16) 0.0205(16) 0.0228(15) -0.0044(13) -0.0010(12) -0.0032(13)
C38 0.0275(18) 0.0199(17) 0.0202(16) 0.0017(12) 0.0013(14) -0.0081(13)
C2 0.0198(15) 0.0149(14) 0.0169(14) 0.0025(12) 0.0029(12) 0.0036(12)
C15 0.0207(16) 0.0172(16) 0.0199(15) -0.0024(12) 0.0035(13) 0.0023(12)
C11 0.0229(16) 0.0170(15) 0.0153(14) 0.0013(12) 0.0012(12) 0.0071(13)
C16 0.0189(15) 0.0129(14) 0.0226(15) -0.0010(12) 0.0033(12) 0.0036(12)
C31 0.0227(16) 0.0215(16) 0.0129(13) 0.0002(12) 0.0068(12) 0.0034(13)
C13 0.0254(17) 0.0142(15) 0.0258(16) 0.0024(13) 0.0050(13) 0.0032(13)
C22 0.0220(16) 0.0160(15) 0.0253(16) -0.0013(13) 0.0041(13) 0.0048(12)
C7 0.0233(17) 0.0222(17) 0.0228(16) 0.0071(13) 0.0037(13) 0.0024(13)
C26 0.0208(16) 0.0217(17) 0.0172(14) -0.0014(12) 0.0040(12) 0.0061(13)
C29 0.0246(16) 0.0158(15) 0.0214(15) 0.0014(13) 0.0048(13) 0.0039(13)
C17 0.0258(17) 0.0143(14) 0.0236(16) 0.0002(12) 0.0047(14) 0.0068(12)
C39 0.0237(16) 0.0147(15) 0.0288(17) -0.0050(13) 0.0021(14) -0.0009(13)
C14 0.0252(17) 0.0189(16) 0.0281(17) -0.0021(14) 0.0080(14) 0.0050(13)
C19 0.0359(19) 0.0181(16) 0.0196(16) 0.0005(13) 0.0102(14) 0.0086(14)
C5 0.044(2) 0.0173(16) 0.0198(15) 0.0043(13) 0.0082(15) 0.0059(15)
C9 0.0265(17) 0.0213(17) 0.0184(15) 0.0072(13) 0.0077(13) 0.0053(13)
C34 0.0239(16) 0.0217(16) 0.0168(14) 0.0023(12) 0.0023(12) -0.0022(13)
C32 0.0322(19) 0.0207(17) 0.0237(16) -0.0046(14) -0.0028(14) 0.0051(14)
C3 0.0258(17) 0.0184(16) 0.0238(16) 0.0002(13) -0.0031(14) 0.0050(13)
C28 0.0281(17) 0.0153(16) 0.0240(16) -0.0028(13) 0.0063(14) -0.0009(13)
C33 0.0341(19) 0.0186(16) 0.0280(18) 0.0015(14) 0.0013(15) 0.0037(14)
C10 0.0337(19) 0.0254(17) 0.0178(15) 0.0029(14) 0.0122(14) 0.0127(15)
C23 0.0252(17) 0.0224(17) 0.0299(18) -0.0062(14) -0.0016(14) 0.0029(14)
C4 0.039(2) 0.0207(17) 0.0254(17) 0.0041(14) -0.0060(15) 0.0078(15)
C36 0.035(2) 0.0267(18) 0.0156(15) 0.0020(13) -0.0002(14) -0.0092(15)
C21 0.0209(16) 0.0172(16) 0.0379(19) -0.0003(15) 0.0053(14) 0.0002(13)
C6 0.0304(19) 0.0245(18) 0.0263(18) 0.0059(14) 0.0124(15) -0.0007(14)
C20 0.0287(18) 0.0164(16) 0.0343(19) 0.0033(14) 0.0139(15) 0.0058(14)
C27 0.0294(19) 0.033(2) 0.0267(17) -0.0028(15) -0.0055(15) 0.0056(16)
C18 0.0317(19) 0.032(2) 0.0230(17) -0.0058(15) -0.0012(14) -0.0018(15)
C35 0.0280(18) 0.0195(16) 0.0267(17) 0.0070(14) 0.0072(14) 0.0030(14)
C24 0.042(2) 0.027(2) 0.051(3) 0.0087(18) 0.026(2) 0.0016(17)

loop_
_atom_type_symbol
_atom_type_description
_atom_type_scat_dispersion_real
_atom_type_scat_dispersion_imag
_atom_type_scat_source
C C 0.0033 0.0016 'International Tables Vol C Tables 4.2.6.8 and 6.1.1.4'
H H 0.0000 0.0000 'International Tables Vol C Tables 4.2.6.8 and 6.1.1.4'
Cu Cu 0.3201 1.2651 'International Tables Vol C Tables 4.2.6.8 and 6.1.1.4'
Ge Ge 0.1547 1.8001 'International Tables Vol C Tables 4.2.6.8 and 6.1.1.4'
I I -0.4742 1.8119 'International Tables Vol C Tables 4.2.6.8 and 6.1.1.4'
N N 0.0061 0.0033 'International Tables Vol C Tables 4.2.6.8 and 6.1.1.4'
Se Se -0.0929 2.2259 'International Tables Vol C Tables 4.2.6.8 and 6.1.1.4'
Si Si 0.0817 0.0704 'International Tables Vol C Tables 4.2.6.8 and 6.1.1.4'

loop_
_geom_angle_atom_site_label_1
_geom_angle_atom_site_label_2
_geom_angle_atom_site_label_3
_geom_angle
_geom_angle_site_symmetry_1
_geom_angle_site_symmetry_3
_geom_angle_publ_flag
Cu1 I1 Cu1 59.532(16) . 3_666 ?
Ge1 Se1 Cu1 102.188(17) . . ?
N1 Ge1 Se1 109.19(7) . . ?
N1 Ge1 N2 94.50(10) . . ?
N2 Ge1 Se1 116.35(8) . . ?
N3 Ge1 Se1 117.47(8) . . ?
N3 Ge1 N1 110.98(11) . . ?
N3 Ge1 N2 105.98(11) . . ?
I1 Cu1 I1 120.467(16) . 3_666 ?
I1 Cu1 Cu1 61.503(17) . 3_666 ?
Se1 Cu1 I1 106.461(17) . 3_666 ?
Se1 Cu1 I1 133.05(2) . . ?
Se1 Cu1 Cu1 165.37(3) . 3_666 ?
Cu1 Cu1 I1 58.963(17) 3_666 3_666 ?
N3 Si1 C37 112.22(14) . . ?
N3 Si1 C38 113.87(14) . . ?
N3 Si1 C39 114.10(13) . . ?
C38 Si1 C37 104.86(15) . . ?
C38 Si1 C39 103.22(15) . . ?
C39 Si1 C37 107.75(15) . . ?
N3 Si2 C34 115.64(14) . . ?
N3 Si2 C36 110.03(14) . . ?
N3 Si2 C35 109.98(13) . . ?
C34 Si2 C36 103.34(15) . . ?
C34 Si2 C35 108.55(15) . . ?
C35 Si2 C36 108.98(17) . . ?
C8 N1 Ge1 125.13(19) . . ?
C11 N1 Ge1 127.8(2) . . ?
C11 N1 C8 107.0(2) . . ?
C12 N2 Ge1 124.1(2) . . ?
C15 N2 Ge1 127.6(2) . . ?
C15 N2 C12 107.3(2) . . ?
Si1 N3 Ge1 125.66(14) . . ?
Si1 N3 Si2 117.52(14) . . ?
Si2 N3 Ge1 116.66(14) . . ?
C8 C1 C2 116.5(3) . . ?
C12 C1 C8 125.5(3) . . ?
C12 C1 C2 118.0(3) . . ?
C1 C8 N1 124.4(3) . . ?
C1 C8 C9 127.2(3) . . ?
C9 C8 N1 108.3(3) . . ?
C1 C12 N2 124.6(3) . . ?
C1 C12 C13 127.8(3) . . ?
C13 C12 N2 107.5(3) . . ?
C31 C25 C11 120.5(3) . . ?
C31 C25 C26 120.0(3) . . ?
C26 C25 C11 118.7(3) . . ?
C31 C30 H30 118.9 . . ?
C31 C30 C29 122.1(3) . . ?
C29 C30 H30 118.9 . . ?
Si1 C37 H37A 109.5 . . ?
Si1 C37 H37B 109.5 . . ?
Si1 C37 H37C 109.5 . . ?
H37A C37 H37B 109.5 . . ?
H37A C37 H37C 109.5 . . ?
H37B C37 H37C 109.5 . . ?
Si1 C38 H38A 109.5 . . ?
Si1 C38 H38B 109.5 . . ?
Si1 C38 H38C 109.5 . . ?
H38A C38 H38B 109.5 . . ?
H38A C38 H38C 109.5 . . ?
H38B C38 H38C 109.5 . . ?
C7 C2 C1 119.9(3) . . ?
C7 C2 C3 119.1(3) . . ?
C3 C2 C1 121.0(3) . . ?
N2 C15 C16 127.8(3) . . ?
N2 C15 C14 109.0(3) . . ?
C14 C15 C16 122.9(3) . . ?
N1 C11 C25 127.8(3) . . ?
N1 C11 C10 109.6(3) . . ?
C10 C11 C25 122.6(3) . . ?
C22 C16 C15 119.2(3) . . ?
C22 C16 C17 119.7(3) . . ?
C17 C16 C15 120.1(3) . . ?
C25 C31 C32 120.5(3) . . ?
C30 C31 C25 119.0(3) . . ?
C30 C31 C32 120.5(3) . . ?
C12 C13 H13 125.9 . . ?
C14 C13 C12 108.2(3) . . ?
C14 C13 H13 125.9 . . ?
C16 C22 C23 122.8(3) . . ?
C21 C22 C16 118.8(3) . . ?
C21 C22 C23 118.4(3) . . ?
C2 C7 H7 119.9 . . ?
C6 C7 C2 120.1(3) . . ?
C6 C7 H7 119.9 . . ?
C25 C26 C27 122.1(3) . . ?
C28 C26 C25 118.8(3) . . ?
C28 C26 C27 119.0(3) . . ?
C30 C29 C33 121.4(3) . . ?
C28 C29 C30 117.5(3) . . ?
C28 C29 C33 121.1(3) . . ?
C16 C17 C18 121.2(3) . . ?
C19 C17 C16 119.1(3) . . ?
C19 C17 C18 119.7(3) . . ?
Si1 C39 H39A 109.5 . . ?
Si1 C39 H39B 109.5 . . ?
Si1 C39 H39C 109.5 . . ?
H39A C39 H39B 109.5 . . ?
H39A C39 H39C 109.5 . . ?
H39B C39 H39C 109.5 . . ?
C15 C14 H14 126.0 . . ?
C13 C14 C15 108.0(3) . . ?
C13 C14 H14 126.0 . . ?
C17 C19 H19 118.9 . . ?
C20 C19 C17 122.1(3) . . ?
C20 C19 H19 118.9 . . ?
C4 C5 H5 120.1 . . ?
C6 C5 H5 120.1 . . ?
C6 C5 C4 119.8(3) . . ?
C8 C9 H9 126.2 . . ?
C10 C9 C8 107.5(3) . . ?
C10 C9 H9 126.2 . . ?
Si2 C34 H34A 109.5 . . ?
Si2 C34 H34B 109.5 . . ?
Si2 C34 H34C 109.5 . . ?
H34A C34 H34B 109.5 . . ?
H34A C34 H34C 109.5 . . ?
H34B C34 H34C 109.5 . . ?
C31 C32 H32A 109.5 . . ?
C31 C32 H32B 109.5 . . ?
C31 C32 H32C 109.5 . . ?
H32A C32 H32B 109.5 . . ?
H32A C32 H32C 109.5 . . ?
H32B C32 H32C 109.5 . . ?
C2 C3 H3 119.9 . . ?
C4 C3 C2 120.2(3) . . ?
C4 C3 H3 119.9 . . ?
C26 C28 C29 122.5(3) . . ?
C26 C28 H28 118.8 . . ?
C29 C28 H28 118.8 . . ?
C29 C33 H33A 109.5 . . ?
C29 C33 H33B 109.5 . . ?
C29 C33 H33C 109.5 . . ?
H33A C33 H33B 109.5 . . ?
H33A C33 H33C 109.5 . . ?
H33B C33 H33C 109.5 . . ?
C11 C10 H10 126.2 . . ?
C9 C10 C11 107.6(3) . . ?
C9 C10 H10 126.2 . . ?
C22 C23 H23A 109.5 . . ?
C22 C23 H23B 109.5 . . ?
C22 C23 H23C 109.5 . . ?
H23A C23 H23B 109.5 . . ?
H23A C23 H23C 109.5 . . ?
H23B C23 H23C 109.5 . . ?
C5 C4 H4 119.8 . . ?
C3 C4 C5 120.4(3) . . ?
C3 C4 H4 119.8 . . ?
Si2 C36 H36A 109.5 . . ?
Si2 C36 H36B 109.5 . . ?
Si2 C36 H36C 109.5 . . ?
H36A C36 H36B 109.5 . . ?
H36A C36 H36C 109.5 . . ?
H36B C36 H36C 109.5 . . ?
C22 C21 H21 119.0 . . ?
C20 C21 C22 122.1(3) . . ?
C20 C21 H21 119.0 . . ?
C7 C6 H6 119.8 . . ?
C5 C6 C7 120.4(3) . . ?
C5 C6 H6 119.8 . . ?
C19 C20 C21 118.1(3) . . ?
C19 C20 C24 121.1(3) . . ?
C21 C20 C24 120.8(4) . . ?
C26 C27 H27A 109.5 . . ?
C26 C27 H27B 109.5 . . ?
C26 C27 H27C 109.5 . . ?
H27A C27 H27B 109.5 . . ?
H27A C27 H27C 109.5 . . ?
H27B C27 H27C 109.5 . . ?
C17 C18 H18A 109.5 . . ?
C17 C18 H18B 109.5 . . ?
C17 C18 H18C 109.5 . . ?
H18A C18 H18B 109.5 . . ?
H18A C18 H18C 109.5 . . ?
H18B C18 H18C 109.5 . . ?
Si2 C35 H35A 109.5 . . ?
Si2 C35 H35B 109.5 . . ?
Si2 C35 H35C 109.5 . . ?
H35A C35 H35B 109.5 . . ?
H35A C35 H35C 109.5 . . ?
H35B C35 H35C 109.5 . . ?
C20 C24 H24A 109.5 . . ?
C20 C24 H24B 109.5 . . ?
C20 C24 H24C 109.5 . . ?
H24A C24 H24B 109.5 . . ?
H24A C24 H24C 109.5 . . ?
H24B C24 H24C 109.5 . . ?

loop_
_geom_bond_atom_site_label_1
_geom_bond_atom_site_label_2
_geom_bond_distance
_geom_bond_site_symmetry_2
_geom_bond_publ_flag
I1 Cu1 2.5660(5) . ?
I1 Cu1 2.6318(5) 3_666 ?
Se1 Ge1 2.2336(4) . ?
Se1 Cu1 2.3491(5) . ?
Ge1 N1 1.928(2) . ?
Ge1 N2 1.931(3) . ?
Ge1 N3 1.853(3) . ?
Cu1 I1 2.6318(5) 3_666 ?
Cu1 Cu1 2.5811(8) 3_666 ?
Si1 N3 1.765(3) . ?
Si1 C37 1.882(3) . ?
Si1 C38 1.870(3) . ?
Si1 C39 1.872(3) . ?
Si2 N3 1.789(3) . ?
Si2 C34 1.866(3) . ?
Si2 C36 1.881(3) . ?
Si2 C35 1.868(3) . ?
N1 C8 1.409(4) . ?
N1 C11 1.363(4) . ?
N2 C12 1.411(4) . ?
N2 C15 1.375(4) . ?
C1 C8 1.393(4) . ?
C1 C12 1.386(4) . ?
C1 C2 1.495(4) . ?
C8 C9 1.407(4) . ?
C12 C13 1.410(4) . ?
C25 C11 1.485(4) . ?
C25 C31 1.403(4) . ?
C25 C26 1.407(5) . ?
C30 H30 0.9500 . ?
C30 C31 1.390(4) . ?
C30 C29 1.395(5) . ?
C37 H37A 0.9800 . ?
C37 H37B 0.9800 . ?
C37 H37C 0.9800 . ?
C38 H38A 0.9800 . ?
C38 H38B 0.9800 . ?
C38 H38C 0.9800 . ?
C2 C7 1.392(5) . ?
C2 C3 1.398(5) . ?
C15 C16 1.484(4) . ?
C15 C14 1.402(5) . ?
C11 C10 1.409(4) . ?
C16 C22 1.407(5) . ?
C16 C17 1.410(5) . ?
C31 C32 1.498(5) . ?
C13 H13 0.9500 . ?
C13 C14 1.371(5) . ?
C22 C23 1.512(5) . ?
C22 C21 1.396(5) . ?
C7 H7 0.9500 . ?
C7 C6 1.387(5) . ?
C26 C28 1.383(5) . ?
C26 C27 1.515(5) . ?
C29 C28 1.393(5) . ?
C29 C33 1.496(5) . ?
C17 C19 1.396(4) . ?
C17 C18 1.507(5) . ?
C39 H39A 0.9800 . ?
C39 H39B 0.9800 . ?
C39 H39C 0.9800 . ?
C14 H14 0.9500 . ?
C19 H19 0.9500 . ?
C19 C20 1.377(5) . ?
C5 H5 0.9500 . ?
C5 C4 1.389(5) . ?
C5 C6 1.375(5) . ?
C9 H9 0.9500 . ?
C9 C10 1.378(5) . ?
C34 H34A 0.9800 . ?
C34 H34B 0.9800 . ?
C34 H34C 0.9800 . ?
C32 H32A 0.9800 . ?
C32 H32B 0.9800 . ?
C32 H32C 0.9800 . ?
C3 H3 0.9500 . ?
C3 C4 1.377(5) . ?
C28 H28 0.9500 . ?
C33 H33A 0.9800 . ?
C33 H33B 0.9800 . ?
C33 H33C 0.9800 . ?
C10 H10 0.9500 . ?
C23 H23A 0.9800 . ?
C23 H23B 0.9800 . ?
C23 H23C 0.9800 . ?
C4 H4 0.9500 . ?
C36 H36A 0.9800 . ?
C36 H36B 0.9800 . ?
C36 H36C 0.9800 . ?
C21 H21 0.9500 . ?
C21 C20 1.396(5) . ?
C6 H6 0.9500 . ?
C20 C24 1.510(5) . ?
C27 H27A 0.9800 . ?
C27 H27B 0.9800 . ?
C27 H27C 0.9800 . ?
C18 H18A 0.9800 . ?
C18 H18B 0.9800 . ?
C18 H18C 0.9800 . ?
C35 H35A 0.9800 . ?
C35 H35B 0.9800 . ?
C35 H35C 0.9800 . ?
C24 H24A 0.9800 . ?
C24 H24B 0.9800 . ?
C24 H24C 0.9800 . ?
